data_2108814
loop_
_publ_author_name
'Konieczny, Krzysztof A.'
'Bakowicz, Julia'
'Paliwoda, Damian'
'Warren, Mark R.'
'Ciesielski, Arkadiusz'
'Cyra\'nski, Micha\/l K.'
'Turowska-Tyrk, Ilona'

_publ_section_title
;
 Structural reasons for the formation of multicomponent products and the
 influence of high pressure
;
_journal_issue 3
_journal_name_full 'Acta Crystallographica Section B'
_journal_page_first
;
;
_journal_paper_doi 10.1107/S2052520621004492
_journal_volume 77
_journal_year 2021
_chemical_absolute_configuration syn
_chemical_formula_sum 'C31 H39 N O3'
_chemical_formula_weight 473.63
_space_group_crystal_system orthorhombic
_space_group_IT_number 19
_space_group_name_Hall 'P 2ac 2ab'
_space_group_name_H-M_alt 'P 21 21 21'
_atom_sites_solution_hydrogens mixed
_atom_sites_solution_primary direct
_atom_sites_solution_secondary difmap
_audit_creation_method SHELXL-2014/7
_cell_angle_alpha 90
_cell_angle_beta 90
_cell_angle_gamma 90
_cell_formula_units_Z 4
_cell_length_a 6.401(2)
_cell_length_b 13.422(4)
_cell_length_c 32.510(9)
_cell_measurement_reflns_used 1033
_cell_measurement_temperature 299(2)
_cell_measurement_theta_max 16.7050
_cell_measurement_theta_min 1.6310
_cell_volume 2793.1(14)
_computing_cell_refinement 'CrysAlisPro (Rigaku OD, 2015)'
_computing_data_collection 'CrysAlisPro (Agilent Technologies, 2014)'
_computing_data_reduction 'CrysAlisPro (Rigaku OD, 2015)'
_computing_molecular_graphics 'ORTEP-3 for Windows (Farrugia, 2012)'
_computing_publication_material 'SHELXL 2014/7 (Sheldrick, 2015)'
_computing_structure_refinement 'SHELXL 2014/7 (Sheldrick, 2015)'
_computing_structure_solution 'SHELXT 2014/5 (Sheldrick, 2014)'
_diffrn_ambient_temperature 299(2)
_diffrn_detector_area_resol_mean 15.9718
_diffrn_measured_fraction_theta_full 0.997
_diffrn_measured_fraction_theta_max 0.997
_diffrn_measurement_device_type 'KM4 with Eos CCD'
_diffrn_measurement_method '\w scans'
_diffrn_radiation_monochromator graphite
_diffrn_radiation_source 'fine-focus sealed tube'
_diffrn_radiation_type MoK\a
_diffrn_radiation_wavelength 0.71073
_diffrn_reflns_av_R_equivalents 0.1381
_diffrn_reflns_av_unetI/netI 0.1785
_diffrn_reflns_Laue_measured_fraction_full 0.997
_diffrn_reflns_Laue_measured_fraction_max 0.997
_diffrn_reflns_limit_h_max 7
_diffrn_reflns_limit_h_min -7
_diffrn_reflns_limit_k_max 16
_diffrn_reflns_limit_k_min -14
_diffrn_reflns_limit_l_max 40
_diffrn_reflns_limit_l_min -40
_diffrn_reflns_number 24981
_diffrn_reflns_point_group_measured_fraction_full 0.986
_diffrn_reflns_point_group_measured_fraction_max 0.984
_diffrn_reflns_theta_full 25.242
_diffrn_reflns_theta_max 25.992
_diffrn_reflns_theta_min 1.641
_exptl_absorpt_coefficient_mu 0.071
_exptl_absorpt_correction_T_max 1.000
_exptl_absorpt_correction_T_min 0.41315
_exptl_absorpt_correction_type multi-scan
_exptl_absorpt_process_details 'Scale3 AbsPack (Rigaku OD, 2015)'
_exptl_crystal_colour colourless
_exptl_crystal_density_diffrn 1.126
_exptl_crystal_description block
_exptl_crystal_F_000 1024
_exptl_crystal_size_max 0.200
_exptl_crystal_size_mid 0.120
_exptl_crystal_size_min 0.100
_refine_diff_density_max 0.137
_refine_diff_density_min -0.149
_refine_diff_density_rms 0.033
_refine_ls_abs_structure_details
;
The absolute configuration was assigned to agree with that of its
precursor (S)-(-)-1-phenylethaneamine at the chiral centre C25.
;
_refine_ls_abs_structure_Flack -1.0(10)
_refine_ls_extinction_method none
_refine_ls_goodness_of_fit_ref 1.010
_refine_ls_hydrogen_treatment constr
_refine_ls_matrix_type full
_refine_ls_number_parameters 402
_refine_ls_number_reflns 5392
_refine_ls_number_restraints 494
_refine_ls_restrained_S_all 0.986
_refine_ls_R_factor_all 0.2813
_refine_ls_R_factor_gt 0.0921
_refine_ls_shift/su_max 0.000
_refine_ls_shift/su_mean 0.000
_refine_ls_structure_factor_coef Fsqd
_refine_ls_weighting_details 'w=1/[\s^2^(Fo^2^)+(0.0665P)^2^] where P=(Fo^2^+2Fc^2^)/3'
_refine_ls_weighting_scheme calc
_refine_ls_wR_factor_gt 0.1710
_refine_ls_wR_factor_ref 0.2469
_reflns_Friedel_coverage 0.712
_reflns_Friedel_fraction_full 0.972
_reflns_Friedel_fraction_max 0.966
_reflns_number_gt 1731
_reflns_number_total 5392
_reflns_threshold_expression 'I > 2\s(I)'
_cod_data_source_file eb5068sup1.cif
_cod_data_source_block 1950minUV
_cod_database_code 2108814
_shelx_shelxl_version_number 2014/7
_shelx_space_group_comment
;
The symmetry employed for this shelxl refinement is uniquely defined
by the following loop, which should always be used as a source of
symmetry information in preference to the above space-group names.
They are only intended as comments.
;
_shelx_estimated_absorpt_t_min 0.986
_shelx_estimated_absorpt_t_max 0.993

loop_
_space_group_symop_operation_xyz
'x, y, z'
'-x+1/2, -y, z+1/2'
'-x, y+1/2, -z+1/2'
'x+1/2, -y+1/2, -z'

loop_
_atom_site_label
_atom_site_type_symbol
_atom_site_fract_x
_atom_site_fract_y
_atom_site_fract_z
_atom_site_U_iso_or_equiv
_atom_site_adp_type
_atom_site_occupancy
_atom_site_site_symmetry_order
_atom_site_calc_flag
_atom_site_refinement_flags_posn
_atom_site_refinement_flags_adp
_atom_site_refinement_flags_occupancy
_atom_site_disorder_assembly
_atom_site_disorder_group
O1 O 1.062(7) 0.243(4) 0.6402(18) 0.084(10) Uani 0.209(4) 1 d D U P A 1
O2 O 0.6682(10) 0.6314(4) 0.51864(18) 0.094(2) Uani 0.209(4) 1 d D U P A 1
O3 O 0.3655(11) 0.6146(5) 0.54890(18) 0.102(2) Uani 0.209(4) 1 d D U P A 1
C6 C 0.697(7) 0.197(2) 0.6997(8) 0.068(11) Uiso 0.209(4) 1 d DG U P A 1
C1 C 0.826(7) 0.280(3) 0.6946(8) 0.070(13) Uiso 0.209(4) 1 d DG U P A 1
C2 C 0.864(7) 0.345(3) 0.7271(9) 0.074(12) Uiso 0.209(4) 1 d DG U P A 1
C3 C 0.771(6) 0.325(3) 0.7649(8) 0.066(10) Uiso 0.209(4) 1 d DG U P A 1
H3 H 0.7944 0.3686 0.7867 0.079 Uiso 0.209(4) 1 d G U P A 1
C4 C 0.645(6) 0.244(3) 0.7710(7) 0.063(10) Uiso 0.209(4) 1 d DG U P A 1
C5 C 0.609(6) 0.182(2) 0.7379(9) 0.079(12) Uiso 0.209(4) 1 d DG U P A 1
H5 H 0.5227 0.1269 0.7415 0.095 Uiso 0.209(4) 1 d G U P A 1
C7 C 0.916(5) 0.294(2) 0.6521(8) 0.081(12) Uiso 0.209(4) 1 d D U P A 1
C8 C 0.820(5) 0.3699(17) 0.6245(7) 0.059(11) Uiso 0.209(4) 1 d DG U P A 1
C9 C 0.940(4) 0.412(2) 0.5940(9) 0.041(9) Uiso 0.209(4) 1 d DG U P A 1
H9 H 1.0777 0.3931 0.5908 0.049 Uiso 0.209(4) 1 d G U P A 1
C10 C 0.857(5) 0.483(2) 0.5682(9) 0.071(12) Uiso 0.209(4) 1 d DG U P A 1
H10 H 0.9400 0.5114 0.5481 0.085 Uiso 0.209(4) 1 d G U P A 1
C11 C 0.652(5) 0.511(3) 0.5717(12) 0.064(13) Uiso 0.209(4) 1 d DG U P A 1
C12 C 0.531(5) 0.466(4) 0.6010(15) 0.071(13) Uiso 0.209(4) 1 d DG U P A 1
H12 H 0.3906 0.4826 0.6030 0.085 Uiso 0.209(4) 1 d G U P A 1
C13 C 0.615(5) 0.397(3) 0.6275(12) 0.068(12) Uiso 0.209(4) 1 d DG U P A 1
H13 H 0.5318 0.3682 0.6476 0.082 Uiso 0.209(4) 1 d G U P A 1
C14 C 0.5514(16) 0.5918(6) 0.5446(3) 0.078(2) Uani 0.209(4) 1 d D U P A 1
C15 C 1.028(6) 0.428(3) 0.7224(15) 0.081(12) Uiso 0.209(4) 1 d D U P A 1
H15 H 1.0429 0.4429 0.6930 0.098 Uiso 0.209(4) 1 calc R U P A 1
C16 C 1.239(7) 0.391(4) 0.738(2) 0.13(2) Uiso 0.209(4) 1 d D U P A 1
H16A H 1.2773 0.3312 0.7242 0.194 Uiso 0.209(4) 1 calc R U P A 1
H16B H 1.3437 0.4413 0.7336 0.194 Uiso 0.209(4) 1 calc R U P A 1
H16C H 1.2295 0.3782 0.7673 0.194 Uiso 0.209(4) 1 calc R U P A 1
C17 C 0.960(7) 0.523(3) 0.7438(15) 0.094(14) Uiso 0.209(4) 1 d D U P A 1
H17A H 0.8271 0.5442 0.7330 0.141 Uiso 0.209(4) 1 calc R U P A 1
H17B H 0.9474 0.5114 0.7728 0.141 Uiso 0.209(4) 1 calc R U P A 1
H17C H 1.0617 0.5745 0.7390 0.141 Uiso 0.209(4) 1 calc R U P A 1
C18 C 0.555(6) 0.221(4) 0.8140(9) 0.100(13) Uiso 0.209(4) 1 d D U P A 1
H18 H 0.5359 0.1490 0.8155 0.119 Uiso 0.209(4) 1 calc R U P A 1
C19 C 0.694(7) 0.249(4) 0.8491(11) 0.067(13) Uiso 0.209(4) 1 d D U P A 1
H19A H 0.8283 0.2183 0.8457 0.101 Uiso 0.209(4) 1 calc R U P A 1
H19B H 0.7114 0.3204 0.8497 0.101 Uiso 0.209(4) 1 calc R U P A 1
H19C H 0.6329 0.2275 0.8745 0.101 Uiso 0.209(4) 1 calc R U P A 1
C20 C 0.340(6) 0.267(4) 0.8168(13) 0.068(14) Uiso 0.209(4) 1 d D U P A 1
H20A H 0.2583 0.2465 0.7936 0.102 Uiso 0.209(4) 1 calc R U P A 1
H20B H 0.2736 0.2453 0.8417 0.102 Uiso 0.209(4) 1 calc R U P A 1
H20C H 0.3521 0.3383 0.8170 0.102 Uiso 0.209(4) 1 calc R U P A 1
C21 C 0.643(7) 0.129(3) 0.6643(12) 0.084(13) Uiso 0.209(4) 1 d D U P A 1
H21 H 0.6275 0.1661 0.6385 0.100 Uiso 0.209(4) 1 calc R U P A 1
C22 C 0.814(8) 0.049(4) 0.6610(17) 0.099(17) Uiso 0.209(4) 1 d D U P A 1
H22A H 0.7818 0.0052 0.6387 0.148 Uiso 0.209(4) 1 calc R U P A 1
H22B H 0.9461 0.0809 0.6561 0.148 Uiso 0.209(4) 1 calc R U P A 1
H22C H 0.8201 0.0122 0.6862 0.148 Uiso 0.209(4) 1 calc R U P A 1
C23 C 0.440(7) 0.069(4) 0.675(2) 0.076(15) Uiso 0.209(4) 1 d D U P A 1
H23A H 0.4055 0.0259 0.6528 0.114 Uiso 0.209(4) 1 calc R U P A 1
H23B H 0.4639 0.0307 0.6996 0.114 Uiso 0.209(4) 1 calc R U P A 1
H23C H 0.3275 0.1151 0.6799 0.114 Uiso 0.209(4) 1 calc R U P A 1
O1D O 1.099(3) 0.269(2) 0.6419(10) 0.081(8) Uani 0.394(4) 1 d D U P B 2
O2D O 0.6682(10) 0.6314(4) 0.51864(18) 0.094(2) Uani 0.394(4) 1 d D U P B 2
O3D O 0.3655(11) 0.6146(5) 0.54890(18) 0.102(2) Uani 0.394(4) 1 d D U P B 2
C6D C 0.658(4) 0.2093(14) 0.7035(5) 0.070(8) Uiso 0.394(4) 1 d DG U P B 2
C1D C 0.807(3) 0.2794(14) 0.6921(4) 0.071(8) Uiso 0.394(4) 1 d DG U P B 2
C2D C 0.890(3) 0.3452(13) 0.7199(5) 0.072(7) Uiso 0.394(4) 1 d DG U P B 2
C3D C 0.834(3) 0.3351(15) 0.7614(5) 0.082(7) Uiso 0.394(4) 1 d DG U P B 2
H3D H 0.8927 0.3788 0.7811 0.098 Uiso 0.394(4) 1 d G U P B 2
C4D C 0.690(3) 0.2612(16) 0.7747(4) 0.085(9) Uiso 0.394(4) 1 d DG U P B 2
C5D C 0.601(3) 0.2013(14) 0.7444(6) 0.068(7) Uiso 0.394(4) 1 d DG U P B 2
H5D H 0.4997 0.1536 0.7520 0.081 Uiso 0.394(4) 1 d G U P B 2
C7D C 0.874(3) 0.2713(14) 0.6463(6) 0.083(8) Uiso 0.394(4) 1 d D U P B 2
C8D C 0.783(3) 0.3558(11) 0.6206(5) 0.068(8) Uiso 0.394(4) 1 d DG U P B 2
C9D C 0.897(3) 0.3904(15) 0.5876(6) 0.070(8) Uiso 0.394(4) 1 d DG U P B 2
H9D H 1.0290 0.3618 0.5821 0.085 Uiso 0.394(4) 1 d G U P B 2
C10D C 0.824(3) 0.4656(17) 0.5626(6) 0.072(8) Uiso 0.394(4) 1 d DG U P B 2
H10D H 0.9052 0.4878 0.5399 0.087 Uiso 0.394(4) 1 d G U P B 2
C11D C 0.630(3) 0.5094(17) 0.5707(7) 0.067(9) Uiso 0.394(4) 1 d DG U P B 2
C12D C 0.516(3) 0.472(2) 0.6034(9) 0.069(9) Uiso 0.394(4) 1 d DG U P B 2
H12D H 0.3817 0.4986 0.6086 0.083 Uiso 0.394(4) 1 d G U P B 2
C13D C 0.593(3) 0.3985(19) 0.6286(7) 0.079(9) Uiso 0.394(4) 1 d DG U P B 2
H13D H 0.5145 0.3772 0.6517 0.095 Uiso 0.394(4) 1 d G U P B 2
C14D C 0.5514(16) 0.5918(6) 0.5446(3) 0.078(2) Uani 0.394(4) 1 d D U P B 2
C15D C 1.037(4) 0.4274(18) 0.7071(9) 0.089(9) Uiso 0.394(4) 1 d D U P B 2
H15D H 1.0536 0.4234 0.6772 0.107 Uiso 0.394(4) 1 calc R U P B 2
C16D C 1.245(4) 0.421(3) 0.7257(12) 0.070(10) Uiso 0.394(4) 1 d D U P B 2
H16D H 1.3299 0.4749 0.7162 0.105 Uiso 0.394(4) 1 calc R U P B 2
H16E H 1.2333 0.4235 0.7551 0.105 Uiso 0.394(4) 1 calc R U P B 2
H16F H 1.3093 0.3586 0.7178 0.105 Uiso 0.394(4) 1 calc R U P B 2
C17D C 0.929(6) 0.5280(18) 0.7170(11) 0.076(10) Uiso 0.394(4) 1 d D U P B 2
H17D H 0.7932 0.5296 0.7044 0.114 Uiso 0.394(4) 1 calc R U P B 2
H17E H 0.9142 0.5349 0.7463 0.114 Uiso 0.394(4) 1 calc R U P B 2
H17F H 1.0121 0.5817 0.7065 0.114 Uiso 0.394(4) 1 calc R U P B 2
C18D C 0.627(5) 0.237(3) 0.8195(7) 0.117(10) Uiso 0.394(4) 1 d D U P B 2
H18D H 0.6491 0.1650 0.8173 0.141 Uiso 0.394(4) 1 calc R U P B 2
C19D C 0.777(6) 0.252(3) 0.8538(8) 0.101(11) Uiso 0.394(4) 1 d D U P B 2
H19D H 0.9166 0.2552 0.8430 0.152 Uiso 0.394(4) 1 calc R U P B 2
H19E H 0.7455 0.3139 0.8676 0.152 Uiso 0.394(4) 1 calc R U P B 2
H19F H 0.7661 0.1982 0.8729 0.152 Uiso 0.394(4) 1 calc R U P B 2
C20D C 0.399(5) 0.230(3) 0.8291(12) 0.119(15) Uiso 0.394(4) 1 d D U P B 2
H20D H 0.3219 0.2206 0.8041 0.178 Uiso 0.394(4) 1 calc R U P B 2
H20E H 0.3748 0.1755 0.8474 0.178 Uiso 0.394(4) 1 calc R U P B 2
H20F H 0.3542 0.2911 0.8420 0.178 Uiso 0.394(4) 1 calc R U P B 2
C21D C 0.603(5) 0.149(2) 0.6653(8) 0.091(10) Uiso 0.394(4) 1 d D U P B 2
H21D H 0.4761 0.1791 0.6536 0.109 Uiso 0.394(4) 1 calc R U P B 2
C22D C 0.784(3) 0.1734(14) 0.6354(6) 0.082(7) Uiso 0.394(4) 1 d D U P B 2
H22D H 0.8910 0.1223 0.6373 0.098 Uiso 0.394(4) 1 calc R U P B 2
H22E H 0.7328 0.1749 0.6073 0.098 Uiso 0.394(4) 1 calc R U P B 2
C23D C 0.562(5) 0.0415(17) 0.6701(8) 0.119(10) Uiso 0.394(4) 1 d D U P B 2
H23D H 0.5293 0.0132 0.6437 0.178 Uiso 0.394(4) 1 calc R U P B 2
H23E H 0.6834 0.0095 0.6812 0.178 Uiso 0.394(4) 1 calc R U P B 2
H23F H 0.4458 0.0319 0.6884 0.178 Uiso 0.394(4) 1 calc R U P B 2
O1P O 1.122(6) 0.304(3) 0.6524(14) 0.082(9) Uani 0.233(4) 1 d D U P C 3
O2P O 0.6682(10) 0.6314(4) 0.51864(18) 0.094(2) Uani 0.233(4) 1 d D U P C 3
O3P O 0.3655(11) 0.6146(5) 0.54890(18) 0.102(2) Uani 0.233(4) 1 d D U P C 3
C6P C 0.676(5) 0.214(2) 0.7053(8) 0.072(12) Uiso 0.233(4) 1 d DG U P C 3
C1P C 0.807(5) 0.295(2) 0.7009(6) 0.065(10) Uiso 0.233(4) 1 d DG U P C 3
C2P C 0.873(5) 0.347(2) 0.7353(8) 0.059(9) Uiso 0.233(4) 1 d DG U P C 3
C3P C 0.807(5) 0.318(2) 0.7741(7) 0.083(11) Uiso 0.233(4) 1 d DG U P C 3
H3P H 0.8527 0.3538 0.7976 0.100 Uiso 0.233(4) 1 d G U P C 3
C4P C 0.677(5) 0.237(2) 0.7786(7) 0.071(11) Uiso 0.233(4) 1 d DG U P C 3
C5P C 0.610(5) 0.184(2) 0.7442(9) 0.081(12) Uiso 0.233(4) 1 d DG U P C 3
H5P H 0.5203 0.1290 0.7472 0.097 Uiso 0.233(4) 1 d G U P C 3
C7P C 0.946(4) 0.3482(16) 0.6705(6) 0.057(8) Uiso 0.233(4) 1 d D U P C 3
C8P C 0.836(4) 0.4077(13) 0.6366(5) 0.050(8) Uiso 0.233(4) 1 d DG U P C 3
C9P C 0.958(3) 0.4502(17) 0.6060(7) 0.082(10) Uiso 0.233(4) 1 d DG U P C 3
H9P H 1.1029 0.4380 0.6054 0.098 Uiso 0.233(4) 1 d G U P C 3
C10P C 0.867(4) 0.5103(17) 0.5764(6) 0.072(10) Uiso 0.233(4) 1 d DG U P C 3
H10P H 0.9501 0.5393 0.5555 0.086 Uiso 0.233(4) 1 d G U P C 3
C11P C 0.654(4) 0.5281(14) 0.5773(6) 0.075(11) Uiso 0.233(4) 1 d DG U P C 3
C12P C 0.533(3) 0.486(2) 0.6078(8) 0.067(12) Uiso 0.233(4) 1 d DG U P C 3
H12P H 0.3878 0.4978 0.6085 0.081 Uiso 0.233(4) 1 d G U P C 3
C13P C 0.624(4) 0.426(2) 0.6375(7) 0.060(10) Uiso 0.233(4) 1 d DG U P C 3
H13P H 0.5406 0.3965 0.6583 0.072 Uiso 0.233(4) 1 d G U P C 3
C14P C 0.5514(16) 0.5918(6) 0.5446(3) 0.078(2) Uani 0.233(4) 1 d D U P C 3
C15P C 0.995(5) 0.421(2) 0.7106(9) 0.065(11) Uiso 0.233(4) 1 d D U P C 3
C16P C 1.228(6) 0.432(4) 0.7166(17) 0.089(19) Uiso 0.233(4) 1 d D U P C 3
H16G H 1.2802 0.4824 0.6984 0.134 Uiso 0.233(4) 1 calc R U P C 3
H16H H 1.2556 0.4508 0.7446 0.134 Uiso 0.233(4) 1 calc R U P C 3
H16I H 1.2952 0.3697 0.7108 0.134 Uiso 0.233(4) 1 calc R U P C 3
C17P C 0.910(10) 0.526(2) 0.7056(17) 0.11(2) Uiso 0.233(4) 1 d D U P C 3
H17G H 1.0052 0.5645 0.6891 0.167 Uiso 0.233(4) 1 calc R U P C 3
H17H H 0.7763 0.5238 0.6924 0.167 Uiso 0.233(4) 1 calc R U P C 3
H17I H 0.8966 0.5567 0.7322 0.167 Uiso 0.233(4) 1 calc R U P C 3
C18P C 0.604(6) 0.202(3) 0.8207(9) 0.084(11) Uiso 0.233(4) 1 d D U P C 3
H18P H 0.5336 0.1368 0.8205 0.101 Uiso 0.233(4) 1 calc R U P C 3
C19P C 0.788(8) 0.208(4) 0.8500(13) 0.113(17) Uiso 0.233(4) 1 d D U P C 3
H19G H 0.7453 0.1858 0.8769 0.170 Uiso 0.233(4) 1 calc R U P C 3
H19H H 0.8985 0.1656 0.8402 0.170 Uiso 0.233(4) 1 calc R U P C 3
H19I H 0.8364 0.2752 0.8515 0.170 Uiso 0.233(4) 1 calc R U P C 3
C20P C 0.456(8) 0.291(4) 0.8305(16) 0.14(2) Uiso 0.233(4) 1 d D U P C 3
H20G H 0.3378 0.2887 0.8123 0.217 Uiso 0.233(4) 1 calc R U P C 3
H20H H 0.4092 0.2860 0.8584 0.217 Uiso 0.233(4) 1 calc R U P C 3
H20I H 0.5303 0.3521 0.8266 0.217 Uiso 0.233(4) 1 calc R U P C 3
C21P C 0.593(6) 0.152(3) 0.6700(12) 0.084(12) Uiso 0.233(4) 1 d D U P C 3
H21P H 0.5575 0.1968 0.6473 0.100 Uiso 0.233(4) 1 calc R U P C 3
C22P C 0.768(8) 0.082(4) 0.6554(16) 0.114(16) Uiso 0.233(4) 1 d D U P C 3
H22F H 0.7187 0.0421 0.6330 0.171 Uiso 0.233(4) 1 calc R U P C 3
H22G H 0.8856 0.1210 0.6465 0.171 Uiso 0.233(4) 1 calc R U P C 3
H22H H 0.8100 0.0395 0.6777 0.171 Uiso 0.233(4) 1 calc R U P C 3
C23P C 0.401(7) 0.088(4) 0.680(2) 0.116(19) Uiso 0.233(4) 1 d D U P C 3
H23G H 0.3608 0.0518 0.6555 0.173 Uiso 0.233(4) 1 calc R U P C 3
H23H H 0.4342 0.0421 0.7013 0.173 Uiso 0.233(4) 1 calc R U P C 3
H23I H 0.2884 0.1304 0.6882 0.173 Uiso 0.233(4) 1 calc R U P C 3
O1Z O 1.107(6) 0.283(5) 0.6572(17) 0.083(10) Uiso 0.164(4) 1 d D U P D 4
O2Z O 0.6682(10) 0.6314(4) 0.51864(18) 0.094(2) Uani 0.164(4) 1 d D U P D 4
O3Z O 0.3655(11) 0.6146(5) 0.54890(18) 0.102(2) Uani 0.164(4) 1 d D U P D 4
C6Z C 0.754(6) 0.217(2) 0.7086(8) 0.055(10) Uiso 0.164(4) 1 d DG U P D 4
C1Z C 0.861(6) 0.305(2) 0.7019(7) 0.061(11) Uiso 0.164(4) 1 d DG U P D 4
C2Z C 0.888(6) 0.372(2) 0.7339(9) 0.078(12) Uiso 0.164(4) 1 d DG U P D 4
C3Z C 0.809(6) 0.351(2) 0.7726(8) 0.084(13) Uiso 0.164(4) 1 d DG U P D 4
H3Z H 0.8283 0.3969 0.7944 0.101 Uiso 0.164(4) 1 d G U P D 4
C4Z C 0.703(6) 0.263(3) 0.7793(8) 0.080(13) Uiso 0.164(4) 1 d DG U P D 4
C5Z C 0.676(5) 0.196(2) 0.7474(9) 0.077(12) Uiso 0.164(4) 1 d DG U P D 4
H5Z H 0.6029 0.1351 0.7520 0.093 Uiso 0.164(4) 1 d G U P D 4
C7Z C 0.885(6) 0.287(2) 0.6561(9) 0.082(13) Uiso 0.164(4) 1 d D U P D 4
C8Z C 0.799(6) 0.366(2) 0.6264(10) 0.064(13) Uiso 0.164(4) 1 d DG U P D 4
C9Z C 0.883(7) 0.376(3) 0.5873(11) 0.071(13) Uiso 0.164(4) 1 d DG U P D 4
H9Z H 0.9930 0.3345 0.5787 0.085 Uiso 0.164(4) 1 d G U P D 4
C10Z C 0.805(6) 0.448(3) 0.5608(9) 0.057(12) Uiso 0.164(4) 1 d DG U P D 4
H10Z H 0.8622 0.4556 0.5341 0.069 Uiso 0.164(4) 1 d G U P D 4
C11Z C 0.643(4) 0.5094(14) 0.5735(8) 0.070(14) Uiso 0.164(4) 1 d DG U P D 4
C12Z C 0.559(5) 0.499(2) 0.6124(10) 0.066(12) Uiso 0.164(4) 1 d DG U P D 4
H12Z H 0.4491 0.5410 0.6211 0.079 Uiso 0.164(4) 1 d G U P D 4
C13Z C 0.637(6) 0.427(3) 0.6390(9) 0.065(13) Uiso 0.164(4) 1 d DG U P D 4
H13Z H 0.5799 0.4198 0.6657 0.078 Uiso 0.164(4) 1 d G U P D 4
C14Z C 0.5514(16) 0.5918(6) 0.5446(3) 0.078(2) Uani 0.164(4) 1 d D U P D 4
C15Z C 1.006(7) 0.464(3) 0.7228(15) 0.078(13) Uiso 0.164(4) 1 d D U P D 4
H15Z H 1.0228 0.4620 0.6928 0.094 Uiso 0.164(4) 1 calc R U P D 4
C16Z C 1.218(6) 0.448(4) 0.7399(19) 0.10(2) Uiso 0.164(4) 1 d D U P D 4
H16J H 1.2701 0.3845 0.7309 0.143 Uiso 0.164(4) 1 calc R U P D 4
H16K H 1.3101 0.4997 0.7304 0.143 Uiso 0.164(4) 1 calc R U P D 4
H16L H 1.2121 0.4493 0.7694 0.143 Uiso 0.164(4) 1 calc R U P D 4
C17Z C 0.888(8) 0.555(3) 0.7312(18) 0.074(16) Uiso 0.164(4) 1 d D U P D 4
H17J H 0.7549 0.5514 0.7175 0.110 Uiso 0.164(4) 1 calc R U P D 4
H17K H 0.8659 0.5612 0.7603 0.110 Uiso 0.164(4) 1 calc R U P D 4
H17L H 0.9638 0.6116 0.7213 0.110 Uiso 0.164(4) 1 calc R U P D 4
C18Z C 0.616(9) 0.238(4) 0.8211(11) 0.110(14) Uiso 0.164(4) 1 d D U P D 4
H18Z H 0.6510 0.1690 0.8288 0.132 Uiso 0.164(4) 1 calc R U P D 4
C19Z C 0.748(10) 0.311(5) 0.8454(15) 0.12(2) Uiso 0.164(4) 1 d D U P D 4
H19J H 0.7135 0.3068 0.8741 0.174 Uiso 0.164(4) 1 calc R U P D 4
H19K H 0.8931 0.2964 0.8416 0.174 Uiso 0.164(4) 1 calc R U P D 4
H19L H 0.7201 0.3778 0.8358 0.174 Uiso 0.164(4) 1 calc R U P D 4
C20Z C 0.385(8) 0.259(7) 0.830(2) 0.07(2) Uiso 0.164(4) 1 d D U P D 4
H20J H 0.3531 0.2392 0.8579 0.107 Uiso 0.164(4) 1 calc R U P D 4
H20K H 0.3588 0.3292 0.8272 0.107 Uiso 0.164(4) 1 calc R U P D 4
H20L H 0.2988 0.2226 0.8114 0.107 Uiso 0.164(4) 1 calc R U P D 4
C21Z C 0.764(6) 0.181(2) 0.6646(9) 0.092(13) Uiso 0.164(4) 1 d D U P D 4
C22Z C 0.913(8) 0.093(3) 0.6626(16) 0.101(18) Uiso 0.164(4) 1 d D U P D 4
H22I H 0.9209 0.0691 0.6348 0.152 Uiso 0.164(4) 1 calc R U P D 4
H22J H 1.0487 0.1134 0.6717 0.152 Uiso 0.164(4) 1 calc R U P D 4
H22K H 0.8619 0.0407 0.6801 0.152 Uiso 0.164(4) 1 calc R U P D 4
C23Z C 0.567(7) 0.167(4) 0.6392(17) 0.12(2) Uiso 0.164(4) 1 d D U P D 4
H23J H 0.6043 0.1437 0.6122 0.184 Uiso 0.164(4) 1 calc R U P D 4
H23K H 0.4787 0.1186 0.6523 0.184 Uiso 0.164(4) 1 calc R U P D 4
H23L H 0.4949 0.2292 0.6370 0.184 Uiso 0.164(4) 1 calc R U P D 4
N1 N 0.0735(10) 0.6664(5) 0.49207(18) 0.075(2) Uani 1 1 d . . . . .
H1A H 0.1778 0.6458 0.5080 0.090 Uiso 1 1 calc R U . . .
H1B H -0.0479 0.6494 0.5034 0.090 Uiso 1 1 calc R U . . .
H1C H 0.0795 0.7324 0.4894 0.090 Uiso 1 1 calc R U . . .
C24 C 0.3064(16) 0.6478(8) 0.4332(3) 0.114(4) Uani 1 1 d . . . . .
H24A H 0.4130 0.6303 0.4527 0.171 Uiso 1 1 calc R U . . .
H24B H 0.3101 0.7183 0.4283 0.171 Uiso 1 1 calc R U . . .
H24C H 0.3303 0.6129 0.4079 0.171 Uiso 1 1 calc R U . . .
C25 C 0.0920(15) 0.6188(8) 0.4505(3) 0.084(3) Uani 1 1 d . . . . .
H25 H -0.0157 0.6473 0.4326 0.101 Uiso 1 1 calc R U . . .
C26 C 0.055(2) 0.5087(9) 0.4535(3) 0.094(3) Uani 1 1 d . . . . .
C27 C -0.132(2) 0.4714(12) 0.4399(4) 0.123(4) Uani 1 1 d . . . . .
H27 H -0.2352 0.5147 0.4305 0.148 Uiso 1 1 calc R U . . .
C28 C -0.169(3) 0.3688(17) 0.4400(5) 0.174(7) Uani 1 1 d . . . . .
H28 H -0.2924 0.3427 0.4296 0.208 Uiso 1 1 calc R U . . .
C29 C -0.022(5) 0.309(2) 0.4555(8) 0.221(14) Uani 1 1 d . . . . .
H29 H -0.0488 0.2413 0.4564 0.265 Uiso 1 1 calc R U . . .
C30 C 0.163(4) 0.3410(16) 0.4699(6) 0.190(8) Uani 1 1 d . . . . .
H30 H 0.2624 0.2967 0.4798 0.228 Uiso 1 1 calc R U . . .
C31 C 0.200(3) 0.4460(12) 0.4694(4) 0.148(5) Uani 1 1 d . . . . .
H31 H 0.3236 0.4713 0.4800 0.177 Uiso 1 1 calc R U . . .

loop_
_atom_site_aniso_label
_atom_site_aniso_U_11
_atom_site_aniso_U_22
_atom_site_aniso_U_33
_atom_site_aniso_U_23
_atom_site_aniso_U_13
_atom_site_aniso_U_12
O1 0.079(15) 0.086(17) 0.085(14) 0.014(14) 0.020(14) 0.016(15)
O2 0.084(4) 0.116(5) 0.083(4) 0.038(4) 0.019(4) 0.005(4)
O3 0.078(4) 0.153(5) 0.074(4) 0.035(4) -0.002(4) 0.027(5)
C14 0.089(6) 0.090(6) 0.055(5) 0.008(4) -0.013(6) 0.003(6)
O1D 0.071(11) 0.089(16) 0.082(12) 0.008(12) 0.017(11) 0.015(13)
O2D 0.084(4) 0.116(5) 0.083(4) 0.038(4) 0.019(4) 0.005(4)
O3D 0.078(4) 0.153(5) 0.074(4) 0.035(4) -0.002(4) 0.027(5)
C14D 0.089(6) 0.090(6) 0.055(5) 0.008(4) -0.013(6) 0.003(6)
O1P 0.075(13) 0.088(17) 0.083(16) 0.023(14) 0.019(13) 0.008(14)
O2P 0.084(4) 0.116(5) 0.083(4) 0.038(4) 0.019(4) 0.005(4)
O3P 0.078(4) 0.153(5) 0.074(4) 0.035(4) -0.002(4) 0.027(5)
C14P 0.089(6) 0.090(6) 0.055(5) 0.008(4) -0.013(6) 0.003(6)
O2Z 0.084(4) 0.116(5) 0.083(4) 0.038(4) 0.019(4) 0.005(4)
O3Z 0.078(4) 0.153(5) 0.074(4) 0.035(4) -0.002(4) 0.027(5)
C14Z 0.089(6) 0.090(6) 0.055(5) 0.008(4) -0.013(6) 0.003(6)
N1 0.058(4) 0.098(5) 0.069(5) 0.011(4) 0.003(4) 0.005(4)
C24 0.114(9) 0.151(9) 0.076(6) 0.006(6) 0.033(6) 0.004(8)
C25 0.082(7) 0.115(8) 0.056(6) 0.006(5) 0.000(5) 0.018(6)
C26 0.119(11) 0.104(9) 0.058(6) -0.004(6) -0.005(7) 0.009(9)
C27 0.106(11) 0.153(13) 0.111(9) -0.018(8) 0.022(9) -0.013(10)
C28 0.18(2) 0.18(2) 0.153(15) -0.042(14) 0.030(14) -0.078(16)
C29 0.32(5) 0.16(2) 0.19(2) 0.012(15) 0.03(3) -0.04(2)
C30 0.26(3) 0.134(18) 0.175(17) 0.023(12) 0.012(17) 0.048(17)
C31 0.195(16) 0.118(11) 0.130(11) 0.008(8) -0.042(11) -0.001(12)

loop_
_atom_type_symbol
_atom_type_description
_atom_type_scat_dispersion_real
_atom_type_scat_dispersion_imag
_atom_type_scat_source
C C 0.0033 0.0016 'International Tables Vol C Tables 4.2.6.8 and 6.1.1.4'
H H 0.0000 0.0000 'International Tables Vol C Tables 4.2.6.8 and 6.1.1.4'
N N 0.0061 0.0033 'International Tables Vol C Tables 4.2.6.8 and 6.1.1.4'
O O 0.0106 0.0060 'International Tables Vol C Tables 4.2.6.8 and 6.1.1.4'

loop_
_geom_angle_atom_site_label_1
_geom_angle_atom_site_label_2
_geom_angle_atom_site_label_3
_geom_angle
_geom_angle_site_symmetry_1
_geom_angle_site_symmetry_3
_geom_angle_publ_flag
C5 C6 C1 118.2 . . ?
C5 C6 C21 119.8(19) . . ?
C1 C6 C21 122.0(19) . . ?
C6 C1 C2 121.0 . . ?
C6 C1 C7 115.7(17) . . ?
C2 C1 C7 123.3(17) . . ?
C3 C2 C1 118.24(7) . . ?
C3 C2 C15 121(2) . . ?
C1 C2 C15 120(2) . . ?
C4 C3 C2 122.2 . . ?
C4 C3 H3 118.9 . . ?
C2 C3 H3 118.9 . . ?
C3 C4 C5 117.8 . . ?
C3 C4 C18 120(2) . . ?
C5 C4 C18 122(2) . . ?
C6 C5 C4 122.64(6) . . ?
C6 C5 H5 118.6 . . ?
C4 C5 H5 118.7 . . ?
O1 C7 C8 120(3) . . ?
O1 C7 C1 121(3) . . ?
C8 C7 C1 119(2) . . ?
C13 C8 C9 118.4 . . ?
C13 C8 C7 122.3(19) . . ?
C9 C8 C7 119.3(19) . . ?
C10 C9 C8 120.7 . . ?
C10 C9 H9 119.7 . . ?
C8 C9 H9 119.6 . . ?
C9 C10 C11 120.9 . . ?
C9 C10 H10 119.7 . . ?
C11 C10 H10 119.4 . . ?
C12 C11 C10 118.5 . . ?
C12 C11 C14 118(2) . . ?
C10 C11 C14 123.4(19) . . ?
C11 C12 C13 120.7 . . ?
C11 C12 H12 119.6 . . ?
C13 C12 H12 119.7 . . ?
C8 C13 C12 120.8 . . ?
C8 C13 H13 119.4 . . ?
C12 C13 H13 119.8 . . ?
O3 C14 O2 123.2(7) . . ?
O3 C14 C11 120.8(15) . . ?
O2 C14 C11 116.0(15) . . ?
C17 C15 C16 112(3) . . ?
C17 C15 C2 112(3) . . ?
C16 C15 C2 110(3) . . ?
C17 C15 H15 107.9 . . ?
C16 C15 H15 107.9 . . ?
C2 C15 H15 107.9 . . ?
C15 C16 H16A 109.5 . . ?
C15 C16 H16B 109.5 . . ?
H16A C16 H16B 109.5 . . ?
C15 C16 H16C 109.5 . . ?
H16A C16 H16C 109.5 . . ?
H16B C16 H16C 109.5 . . ?
C15 C17 H17A 109.5 . . ?
C15 C17 H17B 109.5 . . ?
H17A C17 H17B 109.5 . . ?
C15 C17 H17C 109.5 . . ?
H17A C17 H17C 109.5 . . ?
H17B C17 H17C 109.5 . . ?
C19 C18 C20 113(3) . . ?
C19 C18 C4 115(3) . . ?
C20 C18 C4 108(3) . . ?
C19 C18 H18 106.6 . . ?
C20 C18 H18 106.6 . . ?
C4 C18 H18 106.6 . . ?
C18 C19 H19A 109.5 . . ?
C18 C19 H19B 109.5 . . ?
H19A C19 H19B 109.5 . . ?
C18 C19 H19C 109.5 . . ?
H19A C19 H19C 109.5 . . ?
H19B C19 H19C 109.5 . . ?
C18 C20 H20A 109.5 . . ?
C18 C20 H20B 109.5 . . ?
H20A C20 H20B 109.5 . . ?
C18 C20 H20C 109.5 . . ?
H20A C20 H20C 109.5 . . ?
H20B C20 H20C 109.5 . . ?
C6 C21 C22 108(3) . . ?
C6 C21 C23 109(3) . . ?
C22 C21 C23 104(3) . . ?
C6 C21 H21 111.5 . . ?
C22 C21 H21 111.5 . . ?
C23 C21 H21 111.5 . . ?
C21 C22 H22A 109.5 . . ?
C21 C22 H22B 109.5 . . ?
H22A C22 H22B 109.5 . . ?
C21 C22 H22C 109.5 . . ?
H22A C22 H22C 109.5 . . ?
H22B C22 H22C 109.5 . . ?
C21 C23 H23A 109.5 . . ?
C21 C23 H23B 109.5 . . ?
H23A C23 H23B 109.5 . . ?
C21 C23 H23C 109.5 . . ?
H23A C23 H23C 109.5 . . ?
H23B C23 H23C 109.5 . . ?
C5D C6D C1D 119.3 . . ?
C5D C6D C21D 133.2(12) . . ?
C1D C6D C21D 107.3(12) . . ?
C2D C1D C6D 121.7 . . ?
C2D C1D C7D 124.7(12) . . ?
C6D C1D C7D 113.5(11) . . ?
C1D C2D C3D 118.1 . . ?
C1D C2D C15D 122.1(15) . . ?
C3D C2D C15D 119.9(15) . . ?
C2D C3D C4D 122.0 . . ?
C2D C3D H3D 119.1 . . ?
C4D C3D H3D 118.9 . . ?
C5D C4D C3D 116.7 . . ?
C5D C4D C18D 116.1(16) . . ?
C3D C4D C18D 127.2(16) . . ?
C6D C5D C4D 122.0 . . ?
C6D C5D H5D 119.1 . . ?
C4D C5D H5D 119.0 . . ?
O1D C7D C22D 110.2(18) . . ?
O1D C7D C8D 109.8(17) . . ?
C22D C7D C8D 112.4(14) . . ?
O1D C7D C1D 111.8(18) . . ?
C22D C7D C1D 100.8(14) . . ?
C8D C7D C1D 111.6(15) . . ?
C13D C8D C9D 118.6 . . ?
C13D C8D C7D 123.0(13) . . ?
C9D C8D C7D 118.4(13) . . ?
C10D C9D C8D 121.8 . . ?
C10D C9D H9D 119.2 . . ?
C8D C9D H9D 119.0 . . ?
C9D C10D C11D 119.8 . . ?
C9D C10D H10D 120.3 . . ?
C11D C10D H10D 119.9 . . ?
C12D C11D C10D 117.5 . . ?
C12D C11D C14D 122.1(13) . . ?
C10D C11D C14D 120.4(13) . . ?
C11D C12D C13D 122.0 . . ?
C11D C12D H12D 119.0 . . ?
C13D C12D H12D 119.0 . . ?
C8D C13D C12D 120.3 . . ?
C8D C13D H13D 119.7 . . ?
C12D C13D H13D 120.0 . . ?
O3D C14D O2D 123.2(7) . . ?
O3D C14D C11D 116.5(12) . . ?
O2D C14D C11D 120.2(12) . . ?
C16D C15D C2D 114.0(19) . . ?
C16D C15D C17D 112(2) . . ?
C2D C15D C17D 107.7(18) . . ?
C16D C15D H15D 107.7 . . ?
C2D C15D H15D 107.7 . . ?
C17D C15D H15D 107.7 . . ?
C15D C16D H16D 109.5 . . ?
C15D C16D H16E 109.5 . . ?
H16D C16D H16E 109.5 . . ?
C15D C16D H16F 109.5 . . ?
H16D C16D H16F 109.5 . . ?
H16E C16D H16F 109.5 . . ?
C15D C17D H17D 109.5 . . ?
C15D C17D H17E 109.5 . . ?
H17D C17D H17E 109.5 . . ?
C15D C17D H17F 109.5 . . ?
H17D C17D H17F 109.5 . . ?
H17E C17D H17F 109.5 . . ?
C19D C18D C20D 119(2) . . ?
C19D C18D C4D 121(2) . . ?
C20D C18D C4D 118(2) . . ?
C19D C18D H18D 95.7 . . ?
C20D C18D H18D 95.7 . . ?
C4D C18D H18D 95.7 . . ?
C18D C19D H19D 109.5 . . ?
C18D C19D H19E 109.5 . . ?
H19D C19D H19E 109.5 . . ?
C18D C19D H19F 109.5 . . ?
H19D C19D H19F 109.5 . . ?
H19E C19D H19F 109.5 . . ?
C18D C20D H20D 109.5 . . ?
C18D C20D H20E 109.5 . . ?
H20D C20D H20E 109.5 . . ?
C18D C20D H20F 109.5 . . ?
H20D C20D H20F 109.5 . . ?
H20E C20D H20F 109.5 . . ?
C23D C21D C6D 118(2) . . ?
C23D C21D C22D 114(2) . . ?
C6D C21D C22D 103.3(16) . . ?
C23D C21D H21D 107.0 . . ?
C6D C21D H21D 107.0 . . ?
C22D C21D H21D 107.0 . . ?
C7D C22D C21D 108.9(15) . . ?
C7D C22D H22D 109.9 . . ?
C21D C22D H22D 109.9 . . ?
C7D C22D H22E 109.9 . . ?
C21D C22D H22E 109.9 . . ?
H22D C22D H22E 108.3 . . ?
C21D C23D H23D 109.5 . . ?
C21D C23D H23E 109.5 . . ?
H23D C23D H23E 109.5 . . ?
C21D C23D H23F 109.5 . . ?
H23D C23D H23F 109.5 . . ?
H23E C23D H23F 109.5 . . ?
C1P C6P C5P 120.0 . . ?
C1P C6P C21P 124.4(19) . . ?
C5P C6P C21P 115.6(19) . . ?
C6P C1P C2P 120.0 . . ?
C6P C1P C7P 143.2(16) . . ?
C2P C1P C7P 96.1(15) . . ?
C3P C2P C1P 119.97(6) . . ?
C3P C2P C15P 146.5(16) . . ?
C1P C2P C15P 93.5(16) . . ?
C4P C3P C2P 120.0 . . ?
C4P C3P H3P 120.1 . . ?
C2P C3P H3P 119.8 . . ?
C3P C4P C5P 120.1 . . ?
C3P C4P C18P 121.6(19) . . ?
C5P C4P C18P 118.4(19) . . ?
C4P C5P C6P 119.99(6) . . ?
C4P C5P H5P 120.0 . . ?
C6P C5P H5P 120.0 . . ?
O1P C7P C1P 123(2) . . ?
O1P C7P C8P 107(2) . . ?
C1P C7P C8P 116.5(19) . . ?
O1P C7P C15P 116(3) . . ?
C1P C7P C15P 83.0(14) . . ?
C8P C7P C15P 110.1(16) . . ?
C13P C8P C9P 119.8 . . ?
C13P C8P C7P 121.8(15) . . ?
C9P C8P C7P 118.2(15) . . ?
C10P C9P C8P 120.2 . . ?
C10P C9P H9P 120.0 . . ?
C8P C9P H9P 119.8 . . ?
C11P C10P C9P 120.0 . . ?
C11P C10P H10P 119.8 . . ?
C9P C10P H10P 120.1 . . ?
C10P C11P C12P 119.8 . . ?
C10P C11P C14P 120.8(16) . . ?
C12P C11P C14P 119.4(16) . . ?
C11P C12P C13P 120.2 . . ?
C11P C12P H12P 120.0 . . ?
C13P C12P H12P 119.8 . . ?
C8P C13P C12P 119.9 . . ?
C8P C13P H13P 119.8 . . ?
C12P C13P H13P 120.2 . . ?
O3P C14P O2P 123.2(7) . . ?
O3P C14P C11P 118.7(13) . . ?
O2P C14P C11P 117.1(13) . . ?
C2P C15P C16P 121(3) . . ?
C2P C15P C17P 119(3) . . ?
C16P C15P C17P 106(3) . . ?
C2P C15P C7P 86.2(15) . . ?
C16P C15P C7P 110(2) . . ?
C17P C15P C7P 113(3) . . ?
C15P C16P H16G 109.5 . . ?
C15P C16P H16H 109.5 . . ?
H16G C16P H16H 109.5 . . ?
C15P C16P H16I 109.5 . . ?
H16G C16P H16I 109.5 . . ?
H16H C16P H16I 109.5 . . ?
C15P C17P H17G 109.5 . . ?
C15P C17P H17H 109.5 . . ?
H17G C17P H17H 109.5 . . ?
C15P C17P H17I 109.5 . . ?
H17G C17P H17I 109.5 . . ?
H17H C17P H17I 109.5 . . ?
C19P C18P C4P 108(3) . . ?
C19P C18P C20P 108(3) . . ?
C4P C18P C20P 98(2) . . ?
C19P C18P H18P 114.0 . . ?
C4P C18P H18P 114.0 . . ?
C20P C18P H18P 114.0 . . ?
C18P C19P H19G 109.5 . . ?
C18P C19P H19H 109.5 . . ?
H19G C19P H19H 109.5 . . ?
C18P C19P H19I 109.5 . . ?
H19G C19P H19I 109.5 . . ?
H19H C19P H19I 109.5 . . ?
C18P C20P H20G 109.5 . . ?
C18P C20P H20H 109.5 . . ?
H20G C20P H20H 109.5 . . ?
C18P C20P H20I 109.5 . . ?
H20G C20P H20I 109.5 . . ?
H20H C20P H20I 109.5 . . ?
C6P C21P C23P 116(3) . . ?
C6P C21P C22P 108(3) . . ?
C23P C21P C22P 108(3) . . ?
C6P C21P H21P 108.2 . . ?
C23P C21P H21P 108.2 . . ?
C22P C21P H21P 108.2 . . ?
C21P C22P H22F 109.5 . . ?
C21P C22P H22G 109.5 . . ?
H22F C22P H22G 109.5 . . ?
C21P C22P H22H 109.5 . . ?
H22F C22P H22H 109.5 . . ?
H22G C22P H22H 109.5 . . ?
C21P C23P H23G 109.5 . . ?
C21P C23P H23H 109.5 . . ?
H23G C23P H23H 109.5 . . ?
C21P C23P H23I 109.5 . . ?
H23G C23P H23I 109.5 . . ?
H23H C23P H23I 109.5 . . ?
C5Z C6Z C1Z 119.9 . . ?
C5Z C6Z C21Z 144.1(16) . . ?
C1Z C6Z C21Z 95.8(16) . . ?
C2Z C1Z C6Z 119.8 . . ?
C2Z C1Z C7Z 146.1(16) . . ?
C6Z C1Z C7Z 93.8(16) . . ?
C3Z C2Z C1Z 120.23(6) . . ?
C3Z C2Z C15Z 125(2) . . ?
C1Z C2Z C15Z 115(2) . . ?
C4Z C3Z C2Z 119.9 . . ?
C4Z C3Z H3Z 120.0 . . ?
C2Z C3Z H3Z 120.1 . . ?
C3Z C4Z C5Z 120.0 . . ?
C3Z C4Z C18Z 121(2) . . ?
C5Z C4Z C18Z 119(2) . . ?
C6Z C5Z C4Z 120.09(6) . . ?
C6Z C5Z H5Z 119.9 . . ?
C4Z C5Z H5Z 120.0 . . ?
O1Z C7Z C1Z 95(3) . . ?
O1Z C7Z C8Z 114(3) . . ?
C1Z C7Z C8Z 118(2) . . ?
O1Z C7Z C21Z 116(3) . . ?
C1Z C7Z C21Z 85.9(16) . . ?
C8Z C7Z C21Z 122(2) . . ?
C13Z C8Z C9Z 120.0 . . ?
C13Z C8Z C7Z 120(2) . . ?
C9Z C8Z C7Z 120(2) . . ?
C10Z C9Z C8Z 120.1 . . ?
C10Z C9Z H9Z 119.8 . . ?
C8Z C9Z H9Z 120.1 . . ?
C9Z C10Z C11Z 119.8 . . ?
C9Z C10Z H10Z 120.5 . . ?
C11Z C10Z H10Z 119.7 . . ?
C12Z C11Z C10Z 120.3 . . ?
C12Z C11Z C14Z 118.1(19) . . ?
C10Z C11Z C14Z 121.6(19) . . ?
C11Z C12Z C13Z 119.9 . . ?
C11Z C12Z H12Z 120.4 . . ?
C13Z C12Z H12Z 119.7 . . ?
C8Z C13Z C12Z 119.9 . . ?
C8Z C13Z H13Z 120.0 . . ?
C12Z C13Z H13Z 120.2 . . ?
O3Z C14Z O2Z 123.2(7) . . ?
O3Z C14Z C11Z 118.0(14) . . ?
O2Z C14Z C11Z 118.8(13) . . ?
C17Z C15Z C16Z 122(4) . . ?
C17Z C15Z C2Z 112(2) . . ?
C16Z C15Z C2Z 105(2) . . ?
C17Z C15Z H15Z 105.6 . . ?
C16Z C15Z H15Z 105.6 . . ?
C2Z C15Z H15Z 105.6 . . ?
C15Z C16Z H16J 109.5 . . ?
C15Z C16Z H16K 109.5 . . ?
H16J C16Z H16K 109.5 . . ?
C15Z C16Z H16L 109.5 . . ?
H16J C16Z H16L 109.5 . . ?
H16K C16Z H16L 109.5 . . ?
C15Z C17Z H17J 109.5 . . ?
C15Z C17Z H17K 109.5 . . ?
H17J C17Z H17K 109.5 . . ?
C15Z C17Z H17L 109.5 . . ?
H17J C17Z H17L 109.5 . . ?
H17K C17Z H17L 109.5 . . ?
C4Z C18Z C19Z 97(3) . . ?
C4Z C18Z C20Z 119(3) . . ?
C19Z C18Z C20Z 108(3) . . ?
C4Z C18Z H18Z 110.6 . . ?
C19Z C18Z H18Z 110.6 . . ?
C20Z C18Z H18Z 110.6 . . ?
C18Z C19Z H19J 109.5 . . ?
C18Z C19Z H19K 109.5 . . ?
H19J C19Z H19K 109.5 . . ?
C18Z C19Z H19L 109.5 . . ?
H19J C19Z H19L 109.5 . . ?
H19K C19Z H19L 109.5 . . ?
C18Z C20Z H20J 109.5 . . ?
C18Z C20Z H20K 109.5 . . ?
H20J C20Z H20K 109.5 . . ?
C18Z C20Z H20L 109.5 . . ?
H20J C20Z H20L 109.5 . . ?
H20K C20Z H20L 109.5 . . ?
C6Z C21Z C22Z 108(3) . . ?
C6Z C21Z C23Z 121(3) . . ?
C22Z C21Z C23Z 114(3) . . ?
C6Z C21Z C7Z 84.4(16) . . ?
C22Z C21Z C7Z 112(3) . . ?
C23Z C21Z C7Z 114(3) . . ?
C21Z C22Z H22I 109.5 . . ?
C21Z C22Z H22J 109.5 . . ?
H22I C22Z H22J 109.5 . . ?
C21Z C22Z H22K 109.5 . . ?
H22I C22Z H22K 109.5 . . ?
H22J C22Z H22K 109.5 . . ?
C21Z C23Z H23J 109.5 . . ?
C21Z C23Z H23K 109.5 . . ?
H23J C23Z H23K 109.5 . . ?
C21Z C23Z H23L 109.5 . . ?
H23J C23Z H23L 109.5 . . ?
H23K C23Z H23L 109.5 . . ?
C25 N1 H1A 109.5 . . ?
C25 N1 H1B 109.5 . . ?
H1A N1 H1B 109.5 . . ?
C25 N1 H1C 109.5 . . ?
H1A N1 H1C 109.5 . . ?
H1B N1 H1C 109.5 . . ?
C25 C24 H24A 109.5 . . ?
C25 C24 H24B 109.5 . . ?
H24A C24 H24B 109.5 . . ?
C25 C24 H24C 109.5 . . ?
H24A C24 H24C 109.5 . . ?
H24B C24 H24C 109.5 . . ?
C26 C25 N1 110.4(7) . . ?
C26 C25 C24 114.5(9) . . ?
N1 C25 C24 107.0(8) . . ?
C26 C25 H25 108.3 . . ?
N1 C25 H25 108.3 . . ?
C24 C25 H25 108.3 . . ?
C31 C26 C27 119.5(12) . . ?
C31 C26 C25 122.1(13) . . ?
C27 C26 C25 118.4(13) . . ?
C26 C27 C28 120.3(15) . . ?
C26 C27 H27 119.8 . . ?
C28 C27 H27 119.8 . . ?
C29 C28 C27 118(2) . . ?
C29 C28 H28 120.9 . . ?
C27 C28 H28 120.9 . . ?
C28 C29 C30 124(3) . . ?
C28 C29 H29 117.8 . . ?
C30 C29 H29 117.8 . . ?
C29 C30 C31 117(3) . . ?
C29 C30 H30 121.5 . . ?
C31 C30 H30 121.5 . . ?
C26 C31 C30 120.4(16) . . ?
C26 C31 H31 119.8 . . ?
C30 C31 H31 119.8 . . ?

loop_
_geom_bond_atom_site_label_1
_geom_bond_atom_site_label_2
_geom_bond_distance
_geom_bond_site_symmetry_2
_geom_bond_publ_flag
O1 C7 1.22(2) . ?
O2 C14 1.247(9) . ?
O3 C14 1.237(10) . ?
C6 C5 1.3806 . ?
C6 C1 1.3900 . ?
C6 C21 1.51(2) . ?
C1 C2 1.3932 . ?
C1 C7 1.51(2) . ?
C2 C3 1.3925 . ?
C2 C15 1.54(2) . ?
C3 C4 1.3727 . ?
C3 H3 0.9279 . ?
C4 C5 1.3817 . ?
C4 C18 1.54(2) . ?
C5 H5 0.9267 . ?
C7 C8 1.49(2) . ?
C8 C13 1.3688 . ?
C8 C9 1.3767 . ?
C9 C10 1.3691 . ?
C9 H9 0.9241 . ?
C10 C11 1.3733 . ?
C10 H10 0.9265 . ?
C11 C12 1.3682 . ?
C11 C14 1.535(17) . ?
C12 C13 1.3789 . ?
C12 H12 0.9239 . ?
C13 H13 0.9265 . ?
C15 C17 1.52(3) . ?
C15 C16 1.53(3) . ?
C15 H15 0.9800 . ?
C16 H16A 0.9600 . ?
C16 H16B 0.9600 . ?
C16 H16C 0.9600 . ?
C17 H17A 0.9600 . ?
C17 H17B 0.9600 . ?
C17 H17C 0.9600 . ?
C18 C19 1.50(3) . ?
C18 C20 1.51(3) . ?
C18 H18 0.9800 . ?
C19 H19A 0.9600 . ?
C19 H19B 0.9600 . ?
C19 H19C 0.9600 . ?
C20 H20A 0.9600 . ?
C20 H20B 0.9600 . ?
C20 H20C 0.9600 . ?
C21 C22 1.53(3) . ?
C21 C23 1.57(2) . ?
C21 H21 0.9800 . ?
C22 H22A 0.9600 . ?
C22 H22B 0.9600 . ?
C22 H22C 0.9600 . ?
C23 H23A 0.9600 . ?
C23 H23B 0.9600 . ?
C23 H23C 0.9600 . ?
O1D C7D 1.45(2) . ?
O2D C14D 1.247(9) . ?
O3D C14D 1.237(10) . ?
C6D C5D 1.3795 . ?
C6D C1D 1.3916 . ?
C6D C21D 1.521(19) . ?
C1D C2D 1.3719 . ?
C1D C7D 1.552(17) . ?
C2D C3D 1.4015 . ?
C2D C15D 1.506(19) . ?
C3D C4D 1.4202 . ?
C3D H3D 0.9477 . ?
C4D C5D 1.3935 . ?
C4D C18D 1.546(19) . ?
C5D H5D 0.9459 . ?
C7D C22D 1.478(19) . ?
C7D C8D 1.525(17) . ?
C8D C13D 1.3687 . ?
C8D C9D 1.3785 . ?
C9D C10D 1.3774 . ?
C9D H9D 0.9442 . ?
C10D C11D 1.4032 . ?
C10D H10D 0.9477 . ?
C11D C12D 1.3789 . ?
C11D C14D 1.481(13) . ?
C12D C13D 1.3795 . ?
C12D H12D 0.9446 . ?
C13D H13D 0.9472 . ?
C15D C16D 1.47(2) . ?
C15D C17D 1.55(2) . ?
C15D H15D 0.9800 . ?
C16D H16D 0.9600 . ?
C16D H16E 0.9600 . ?
C16D H16F 0.9600 . ?
C17D H17D 0.9600 . ?
C17D H17E 0.9600 . ?
C17D H17F 0.9600 . ?
C18D C19D 1.49(2) . ?
C18D C20D 1.49(2) . ?
C18D H18D 0.9800 . ?
C19D H19D 0.9600 . ?
C19D H19E 0.9600 . ?
C19D H19F 0.9600 . ?
C20D H20D 0.9600 . ?
C20D H20E 0.9600 . ?
C20D H20F 0.9600 . ?
C21D C23D 1.48(2) . ?
C21D C22D 1.55(2) . ?
C21D H21D 0.9800 . ?
C22D H22D 0.9700 . ?
C22D H22E 0.9700 . ?
C23D H23D 0.9600 . ?
C23D H23E 0.9600 . ?
C23D H23F 0.9600 . ?
O1P C7P 1.40(2) . ?
O2P C14P 1.247(9) . ?
O3P C14P 1.237(10) . ?
C6P C1P 1.3840 . ?
C6P C5P 1.3871 . ?
C6P C21P 1.51(2) . ?
C1P C2P 1.3870 . ?
C1P C7P 1.511(19) . ?
C2P C3P 1.3870 . ?
C2P C15P 1.50(2) . ?
C3P C4P 1.3809 . ?
C3P H3P 0.9480 . ?
C4P C5P 1.3866 . ?
C4P C18P 1.52(2) . ?
C5P H5P 0.9466 . ?
C7P C8P 1.535(18) . ?
C7P C15P 1.66(2) . ?
C8P C13P 1.3809 . ?
C8P C9P 1.3857 . ?
C9P C10P 1.3840 . ?
C9P H9P 0.9434 . ?
C10P C11P 1.3816 . ?
C10P H10P 0.9467 . ?
C11P C12P 1.3826 . ?
C11P C14P 1.514(14) . ?
C12P C13P 1.3864 . ?
C12P H12P 0.9436 . ?
C13P H13P 0.9466 . ?
C15P C16P 1.51(2) . ?
C15P C17P 1.52(2) . ?
C16P H16G 0.9600 . ?
C16P H16H 0.9600 . ?
C16P H16I 0.9600 . ?
C17P H17G 0.9600 . ?
C17P H17H 0.9600 . ?
C17P H17I 0.9600 . ?
C18P C19P 1.52(3) . ?
C18P C20P 1.55(3) . ?
C18P H18P 0.9800 . ?
C19P H19G 0.9600 . ?
C19P H19H 0.9600 . ?
C19P H19I 0.9600 . ?
C20P H20G 0.9600 . ?
C20P H20H 0.9600 . ?
C20P H20I 0.9600 . ?
C21P C23P 1.53(3) . ?
C21P C22P 1.54(3) . ?
C21P H21P 0.9800 . ?
C22P H22F 0.9600 . ?
C22P H22G 0.9600 . ?
C22P H22H 0.9600 . ?
C23P H23G 0.9600 . ?
C23P H23H 0.9600 . ?
C23P H23I 0.9600 . ?
O1Z C7Z 1.42(2) . ?
O2Z C14Z 1.247(9) . ?
O3Z C14Z 1.237(10) . ?
C6Z C5Z 1.3853 . ?
C6Z C1Z 1.3878 . ?
C6Z C21Z 1.51(2) . ?
C1Z C2Z 1.3860 . ?
C1Z C7Z 1.52(2) . ?
C2Z C3Z 1.3852 . ?
C2Z C15Z 1.49(2) . ?
C3Z C4Z 1.3843 . ?
C3Z H3Z 0.9483 . ?
C4Z C5Z 1.3870 . ?
C4Z C18Z 1.51(2) . ?
C5Z H5Z 0.9478 . ?
C7Z C8Z 1.54(2) . ?
C7Z C21Z 1.64(2) . ?
C8Z C13Z 1.3840 . ?
C8Z C9Z 1.3877 . ?
C9Z C10Z 1.3838 . ?
C9Z H9Z 0.9440 . ?
C10Z C11Z 1.3854 . ?
C10Z H10Z 0.9472 . ?
C11Z C12Z 1.3826 . ?
C11Z C14Z 1.566(17) . ?
C12Z C13Z 1.3910 . ?
C12Z H12Z 0.9436 . ?
C13Z H13Z 0.9451 . ?
C15Z C17Z 1.46(3) . ?
C15Z C16Z 1.48(3) . ?
C15Z H15Z 0.9800 . ?
C16Z H16J 0.9600 . ?
C16Z H16K 0.9600 . ?
C16Z H16L 0.9600 . ?
C17Z H17J 0.9600 . ?
C17Z H17K 0.9600 . ?
C17Z H17L 0.9600 . ?
C18Z C19Z 1.52(3) . ?
C18Z C20Z 1.53(3) . ?
C18Z H18Z 0.9800 . ?
C19Z H19J 0.9600 . ?
C19Z H19K 0.9600 . ?
C19Z H19L 0.9600 . ?
C20Z H20J 0.9600 . ?
C20Z H20K 0.9600 . ?
C20Z H20L 0.9600 . ?
C21Z C22Z 1.51(2) . ?
C21Z C23Z 1.52(2) . ?
C22Z H22I 0.9600 . ?
C22Z H22J 0.9600 . ?
C22Z H22K 0.9600 . ?
C23Z H23J 0.9600 . ?
C23Z H23K 0.9600 . ?
C23Z H23L 0.9600 . ?
N1 C25 1.500(10) . ?
N1 H1A 0.8900 . ?
N1 H1B 0.8900 . ?
N1 H1C 0.8900 . ?
C24 C25 1.533(12) . ?
C24 H24A 0.9600 . ?
C24 H24B 0.9600 . ?
C24 H24C 0.9600 . ?
C25 C26 1.500(13) . ?
C25 H25 0.9800 . ?
C26 C31 1.353(16) . ?
C26 C27 1.373(16) . ?
C27 C28 1.397(19) . ?
C27 H27 0.9300 . ?
C28 C29 1.33(3) . ?
C28 H28 0.9300 . ?
C29 C30 1.34(3) . ?
C29 H29 0.9300 . ?
C30 C31 1.43(2) . ?
C30 H30 0.9300 . ?
C31 H31 0.9300 . ?

_cod_database_fobs_code 2108814
